data_4074794
loop_
_publ_author_name
'S\'anchez-Barba, Luis F.'
'Hughes, David L.'
'Humphrey, Simon M.'
'Bochmann, Manfred'

_publ_section_title
;
 Ligand Transfer Reactions of Mixed-Metal Lanthanide/Magnesium Allyl
 Complexes with \b-Diketimines:&#x00A0; Synthesis, Structures, and
 Ring-Opening Polymerization Catalysis
;
_journal_issue 4
_journal_name_full Organometallics
_journal_page_first 1012
_journal_paper_doi 10.1021/om050892h
_journal_volume 25
_journal_year 2006
_chemical_formula_moiety 'C36 H54 Mg N2 O'
_chemical_formula_structural '[Mg{HC(CMeNC6H3iPr2-2,6)2}(eta1-C3H5)(THF)]'
_chemical_formula_sum 'C36 H54 Mg N2 O'
_chemical_formula_weight 555.12
_chemical_name_common 'Complex 3'
_chemical_name_systematic
; 
 ? 
;
_space_group_IT_number 2
_symmetry_cell_setting triclinic
_symmetry_space_group_name_Hall '-P 1'
_symmetry_space_group_name_H-M 'P -1'
_atom_sites_solution_hydrogens geom
_atom_sites_solution_primary direct
_atom_sites_solution_secondary difmap
_audit_creation_method SHELXL-97
_cell_angle_alpha 86.9435(15)
_cell_angle_beta 78.1780(15)
_cell_angle_gamma 89.2258(11)
_cell_formula_units_Z 2
_cell_length_a 9.0247(3)
_cell_length_b 12.1940(4)
_cell_length_c 15.9219(5)
_cell_measurement_reflns_used 10415
_cell_measurement_temperature 180(2)
_cell_measurement_theta_max 26.02
_cell_measurement_theta_min 1.00
_cell_volume 1712.55(10)
_computing_cell_refinement 'HKL Scalepack (Otwinowski & Minor 1997)'
_computing_data_collection 'Collect (Nonius B.V. 1998)'
_computing_data_reduction
;
 HKL Denzo and Scalepack (Otwinowski & Minor 1997)
;
_computing_publication_material 'SHELXL-97 (Sheldrick 1997)'
_computing_structure_refinement 'SHELXL-97 (Sheldrick 1997)'
_computing_structure_solution 'SIR-92 (Altomare et al. 1994)'
_diffrn_ambient_temperature 180(2)
_diffrn_measured_fraction_theta_full 0.988
_diffrn_measured_fraction_theta_max 0.988
_diffrn_measurement_device_type 'Nonius Kappa CCD'
_diffrn_measurement_method 'Thin slice \w and \f scans'
_diffrn_radiation_source 'fine-focus sealed tube'
_diffrn_radiation_type MoK\a
_diffrn_radiation_wavelength 0.71073
_diffrn_reflns_av_R_equivalents 0.0601
_diffrn_reflns_av_sigmaI/netI 0.0852
_diffrn_reflns_limit_h_max 11
_diffrn_reflns_limit_h_min -10
_diffrn_reflns_limit_k_max 15
_diffrn_reflns_limit_k_min -14
_diffrn_reflns_limit_l_max 19
_diffrn_reflns_limit_l_min -19
_diffrn_reflns_number 16395
_diffrn_reflns_theta_full 26.01
_diffrn_reflns_theta_max 26.01
_diffrn_reflns_theta_min 3.60
_exptl_absorpt_coefficient_mu 0.080
_exptl_absorpt_correction_T_max 0.993
_exptl_absorpt_correction_T_min 0.908
_exptl_absorpt_correction_type multi-scan
_exptl_absorpt_process_details
;
multi-scan from symmetry-related measurements 
 Sortav (Blessing 1995)
;
_exptl_crystal_density_diffrn 1.077
_exptl_crystal_density_method 'not measured'
_exptl_crystal_F_000 608
_exptl_crystal_size_max 0.32
_exptl_crystal_size_mid 0.12
_exptl_crystal_size_min 0.10
_refine_diff_density_max 0.351
_refine_diff_density_min -0.382
_refine_diff_density_rms 0.054
_refine_ls_extinction_method none
_refine_ls_goodness_of_fit_ref 1.051
_refine_ls_hydrogen_treatment mixed
_refine_ls_matrix_type full
_refine_ls_number_parameters 514
_refine_ls_number_reflns 6650
_refine_ls_number_restraints 0
_refine_ls_restrained_S_all 1.051
_refine_ls_R_factor_all 0.1320
_refine_ls_R_factor_gt 0.0734
_refine_ls_shift/su_max 0.010
_refine_ls_shift/su_mean 0.000
_refine_ls_structure_factor_coef Fsqd
_refine_ls_weighting_details 'calc w=1/[\s^2^(Fo^2^)+(0.0393P)^2^+1.7984P] where P=(Fo^2^+2Fc^2^)/3'
_refine_ls_weighting_scheme calc
_refine_ls_wR_factor_gt 0.1365
_refine_ls_wR_factor_ref 0.1644
_reflns_number_gt 4155
_reflns_number_total 6650
_reflns_threshold_expression I>2sigma(I)
_cod_data_source_file om050892hsi20051017_120651.cif
_cod_data_source_block ua0433
_cod_original_sg_symbol_H-M P-1
_cod_database_code 4074794

loop_
_symmetry_equiv_pos_as_xyz
'x, y, z'
'-x, -y, -z'

loop_
_atom_site_label
_atom_site_type_symbol
_atom_site_fract_x
_atom_site_fract_y
_atom_site_fract_z
_atom_site_U_iso_or_equiv
_atom_site_adp_type
_atom_site_occupancy
_atom_site_symmetry_multiplicity
_atom_site_calc_flag
_atom_site_refinement_flags
Mg1 Mg 0.48215(11) 0.71849(7) 0.21578(6) 0.0287(2) Uani 1 1 d .
N1 N 0.4810(3) 0.78947(18) 0.32986(14) 0.0274(5) Uani 1 1 d .
N2 N 0.5103(3) 0.56259(18) 0.26501(14) 0.0269(5) Uani 1 1 d .
O1 O 0.6865(2) 0.75947(17) 0.14066(12) 0.0370(5) Uani 1 1 d .
C1 C 0.5510(3) 0.7409(2) 0.38742(17) 0.0279(6) Uani 1 1 d .
C2 C 0.6056(3) 0.6319(2) 0.38321(18) 0.0289(6) Uani 1 1 d .
H2A H 0.656(3) 0.609(2) 0.4287(19) 0.035 Uiso 1 1 d .
C3 C 0.5755(3) 0.5469(2) 0.33264(17) 0.0275(6) Uani 1 1 d .
C4 C 0.5753(4) 0.8007(3) 0.4643(2) 0.0378(8) Uani 1 1 d .
H4A H 0.490(4) 0.836(3) 0.492(2) 0.045 Uiso 1 1 d .
H4B H 0.634(4) 0.861(3) 0.448(2) 0.045 Uiso 1 1 d .
H4C H 0.619(4) 0.756(3) 0.507(2) 0.045 Uiso 1 1 d .
C5 C 0.6197(4) 0.4327(3) 0.3610(2) 0.0369(7) Uani 1 1 d .
H5A H 0.547(4) 0.377(3) 0.355(2) 0.044 Uiso 1 1 d .
H5B H 0.642(4) 0.429(3) 0.414(2) 0.044 Uiso 1 1 d .
H5C H 0.703(4) 0.405(3) 0.322(2) 0.044 Uiso 1 1 d .
C6 C 0.4091(3) 0.8942(2) 0.34670(18) 0.0301(7) Uani 1 1 d .
C7 C 0.4892(3) 0.9930(2) 0.32298(18) 0.0342(7) Uani 1 1 d .
C8 C 0.4107(4) 1.0920(3) 0.3347(2) 0.0418(8) Uani 1 1 d .
H8 H 0.470(4) 1.160(3) 0.316(2) 0.050 Uiso 1 1 d .
C9 C 0.2589(4) 1.0950(3) 0.3691(2) 0.0443(8) Uani 1 1 d .
H9 H 0.208(4) 1.168(3) 0.380(2) 0.053 Uiso 1 1 d .
C10 C 0.1802(4) 0.9982(3) 0.3924(2) 0.0426(8) Uani 1 1 d .
H10 H 0.072(4) 1.000(3) 0.416(2) 0.051 Uiso 1 1 d .
C11 C 0.2528(4) 0.8967(2) 0.38122(19) 0.0363(7) Uani 1 1 d .
C12 C 0.6571(4) 0.9951(3) 0.2830(2) 0.0431(8) Uani 1 1 d .
H12 H 0.697(4) 0.918(3) 0.286(2) 0.052 Uiso 1 1 d .
C13 C 0.6832(6) 1.0385(4) 0.1896(3) 0.0657(12) Uani 1 1 d .
H13C H 0.647(5) 1.117(4) 0.187(3) 0.079 Uiso 1 1 d .
H13B H 0.798(5) 1.036(3) 0.162(3) 0.079 Uiso 1 1 d .
H13A H 0.626(5) 0.994(3) 0.154(3) 0.079 Uiso 1 1 d .
C14 C 0.7477(5) 1.0626(3) 0.3335(3) 0.0629(11) Uani 1 1 d .
H14B H 0.863(5) 1.059(3) 0.306(2) 0.075 Uiso 1 1 d .
H14A H 0.716(4) 1.146(3) 0.328(2) 0.075 Uiso 1 1 d .
H14C H 0.732(4) 1.034(3) 0.399(3) 0.075 Uiso 1 1 d .
C15 C 0.1622(4) 0.7912(3) 0.4064(2) 0.0465(9) Uani 1 1 d .
H15 H 0.217(4) 0.736(3) 0.371(2) 0.056 Uiso 1 1 d .
C16 C 0.1491(6) 0.7595(4) 0.5008(3) 0.0699(12) Uani 1 1 d .
H16A H 0.241(5) 0.759(3) 0.521(3) 0.084 Uiso 1 1 d .
H16B H 0.092(5) 0.691(4) 0.514(3) 0.084 Uiso 1 1 d .
H16C H 0.091(5) 0.821(4) 0.533(3) 0.084 Uiso 1 1 d .
C17 C 0.0049(5) 0.7985(4) 0.3851(3) 0.0720(13) Uani 1 1 d .
H17A H -0.048(5) 0.722(4) 0.402(3) 0.086 Uiso 1 1 d .
H17B H 0.008(5) 0.823(4) 0.328(3) 0.086 Uiso 1 1 d .
H17C H -0.066(5) 0.853(4) 0.426(3) 0.086 Uiso 1 1 d .
C18 C 0.4609(3) 0.4675(2) 0.22772(17) 0.0288(6) Uani 1 1 d .
C19 C 0.5593(3) 0.4127(2) 0.16302(18) 0.0346(7) Uani 1 1 d .
C20 C 0.5053(4) 0.3203(3) 0.1304(2) 0.0417(8) Uani 1 1 d .
H20 H 0.573(4) 0.282(3) 0.086(2) 0.050 Uiso 1 1 d .
C21 C 0.3604(4) 0.2838(3) 0.1597(2) 0.0428(8) Uani 1 1 d .
H21 H 0.326(4) 0.216(3) 0.139(2) 0.051 Uiso 1 1 d .
C22 C 0.2619(4) 0.3412(3) 0.2203(2) 0.0395(8) Uani 1 1 d .
H22 H 0.161(4) 0.319(3) 0.238(2) 0.047 Uiso 1 1 d .
C23 C 0.3095(3) 0.4340(2) 0.25446(18) 0.0325(7) Uani 1 1 d .
C24 C 0.7184(4) 0.4520(3) 0.1254(2) 0.0493(9) Uani 1 1 d .
H24 H 0.740(4) 0.512(3) 0.160(2) 0.059 Uiso 1 1 d .
C25 C 0.7310(6) 0.4910(4) 0.0308(3) 0.0732(14) Uani 1 1 d .
H24A H 0.719(5) 0.423(4) -0.003(3) 0.088 Uiso 1 1 d .
H24B H 0.828(5) 0.524(4) 0.008(3) 0.088 Uiso 1 1 d .
H24C H 0.655(5) 0.550(4) 0.027(3) 0.088 Uiso 1 1 d .
C26 C 0.8384(5) 0.3636(4) 0.1333(3) 0.0692(12) Uani 1 1 d .
H26A H 0.827(5) 0.305(4) 0.097(3) 0.083 Uiso 1 1 d .
H26B H 0.946(5) 0.397(3) 0.112(3) 0.083 Uiso 1 1 d .
H26C H 0.821(5) 0.334(3) 0.195(3) 0.083 Uiso 1 1 d .
C27 C 0.1999(4) 0.4962(3) 0.3204(2) 0.0409(8) Uani 1 1 d .
H27 H 0.232(4) 0.569(3) 0.314(2) 0.049 Uiso 1 1 d .
C28 C 0.2045(5) 0.4552(4) 0.4118(2) 0.0576(10) Uani 1 1 d .
H28A H 0.175(4) 0.376(3) 0.419(2) 0.069 Uiso 1 1 d .
H28B H 0.120(4) 0.495(3) 0.459(2) 0.069 Uiso 1 1 d .
H28C H 0.302(5) 0.468(3) 0.423(2) 0.069 Uiso 1 1 d .
C29 C 0.0371(5) 0.4946(4) 0.3065(3) 0.0665(12) Uani 1 1 d .
H29B H 0.034(5) 0.523(3) 0.247(3) 0.080 Uiso 1 1 d .
H29A H -0.027(5) 0.547(3) 0.349(3) 0.080 Uiso 1 1 d .
H29C H -0.007(5) 0.415(4) 0.320(3) 0.080 Uiso 1 1 d .
C30 C 0.3062(4) 0.7528(3) 0.1462(3) 0.0446(8) Uani 1 1 d .
H30A H 0.331(4) 0.718(3) 0.093(2) 0.054 Uiso 1 1 d .
H30B H 0.224(4) 0.722(3) 0.181(2) 0.054 Uiso 1 1 d .
C31 C 0.2829(5) 0.8678(3) 0.1358(4) 0.0795(14) Uani 1 1 d .
H31 H 0.2303 0.8957 0.1883 0.095 Uiso 1 1 calc R
C32 C 0.3091(7) 0.9396(5) 0.0816(5) 0.126(2) Uani 1 1 d .
H32A H 0.3615 0.9241 0.0254 0.152 Uiso 1 1 calc R
H32B H 0.2777 1.0126 0.0945 0.152 Uiso 1 1 calc R
C33 C 0.7036(4) 0.7986(3) 0.0508(2) 0.0427(8) Uani 1 1 d .
H33B H 0.662(4) 0.736(3) 0.020(2) 0.051 Uiso 1 1 d .
H33A H 0.649(4) 0.867(3) 0.052(2) 0.051 Uiso 1 1 d .
C34 C 0.8709(5) 0.8167(4) 0.0188(3) 0.0613(11) Uani 1 1 d .
H34A H 0.899(4) 0.801(3) -0.042(3) 0.074 Uiso 1 1 d .
H34B H 0.887(5) 0.890(3) 0.030(3) 0.074 Uiso 1 1 d .
C35 C 0.9435(5) 0.7423(4) 0.0787(3) 0.0667(12) Uani 1 1 d .
H35A H 0.935(4) 0.649(3) 0.060(2) 0.080 Uiso 1 1 d .
H35B H 1.044(5) 0.780(3) 0.085(2) 0.080 Uiso 1 1 d .
C36 C 0.8354(4) 0.7490(3) 0.1625(2) 0.0415(8) Uani 1 1 d .
H36B H 0.832(4) 0.689(3) 0.202(2) 0.050 Uiso 1 1 d .
H36A H 0.855(4) 0.819(3) 0.191(2) 0.050 Uiso 1 1 d .

loop_
_atom_site_aniso_label
_atom_site_aniso_U_11
_atom_site_aniso_U_22
_atom_site_aniso_U_33
_atom_site_aniso_U_23
_atom_site_aniso_U_13
_atom_site_aniso_U_12
Mg1 0.0314(6) 0.0273(5) 0.0290(5) -0.0032(4) -0.0098(4) 0.0020(4)
N1 0.0285(13) 0.0257(12) 0.0290(13) -0.0031(10) -0.0076(10) 0.0016(10)
N2 0.0254(13) 0.0257(12) 0.0299(13) -0.0044(10) -0.0059(10) 0.0005(10)
O1 0.0320(12) 0.0481(13) 0.0307(11) 0.0036(9) -0.0076(9) 0.0014(10)
C1 0.0251(16) 0.0318(15) 0.0265(15) -0.0045(12) -0.0038(12) -0.0025(12)
C2 0.0271(16) 0.0335(16) 0.0269(15) 0.0003(13) -0.0082(12) 0.0002(12)
C3 0.0208(15) 0.0295(15) 0.0309(15) 0.0012(12) -0.0029(12) 0.0007(12)
C4 0.042(2) 0.0392(19) 0.0351(18) -0.0099(15) -0.0134(15) 0.0011(16)
C5 0.039(2) 0.0335(17) 0.0390(19) -0.0011(15) -0.0107(16) 0.0056(15)
C6 0.0340(17) 0.0282(15) 0.0302(15) -0.0064(12) -0.0104(13) 0.0048(13)
C7 0.0381(18) 0.0303(16) 0.0342(16) -0.0058(13) -0.0065(13) 0.0013(13)
C8 0.052(2) 0.0293(17) 0.0448(19) -0.0064(15) -0.0095(16) 0.0028(15)
C9 0.052(2) 0.0330(18) 0.050(2) -0.0123(15) -0.0148(17) 0.0143(16)
C10 0.0356(19) 0.046(2) 0.047(2) -0.0148(16) -0.0079(15) 0.0105(16)
C11 0.0385(19) 0.0347(17) 0.0374(17) -0.0116(14) -0.0101(14) 0.0063(14)
C12 0.043(2) 0.0289(17) 0.054(2) -0.0031(15) -0.0017(16) -0.0040(15)
C13 0.073(3) 0.054(2) 0.061(3) -0.004(2) 0.008(2) -0.006(2)
C14 0.054(3) 0.050(2) 0.086(3) -0.013(2) -0.017(2) -0.010(2)
C15 0.0326(19) 0.0409(19) 0.063(2) -0.0183(18) 0.0017(16) 0.0002(15)
C16 0.059(3) 0.058(3) 0.092(4) 0.021(2) -0.020(2) -0.016(2)
C17 0.047(3) 0.083(3) 0.087(3) -0.006(3) -0.017(2) -0.021(2)
C18 0.0345(17) 0.0249(14) 0.0280(15) -0.0003(12) -0.0091(13) 0.0003(12)
C19 0.0409(19) 0.0313(16) 0.0311(16) -0.0053(13) -0.0051(13) -0.0004(14)
C20 0.055(2) 0.0359(18) 0.0350(17) -0.0102(14) -0.0077(16) -0.0001(16)
C21 0.058(2) 0.0317(17) 0.0424(19) -0.0065(15) -0.0180(17) -0.0068(16)
C22 0.041(2) 0.0354(17) 0.0439(19) 0.0006(15) -0.0136(16) -0.0086(15)
C23 0.0363(18) 0.0289(15) 0.0341(16) 0.0018(13) -0.0126(13) 0.0016(13)
C24 0.047(2) 0.0416(19) 0.053(2) -0.0201(17) 0.0096(17) -0.0067(16)
C25 0.087(4) 0.059(3) 0.060(3) -0.004(2) 0.018(2) -0.019(2)
C26 0.046(3) 0.075(3) 0.079(3) -0.024(3) 0.010(2) 0.001(2)
C27 0.0300(18) 0.0341(17) 0.057(2) -0.0062(16) -0.0038(15) -0.0033(14)
C28 0.043(2) 0.077(3) 0.046(2) -0.009(2) 0.0060(18) -0.003(2)
C29 0.035(2) 0.072(3) 0.094(3) -0.013(3) -0.014(2) 0.005(2)
C30 0.045(2) 0.041(2) 0.052(2) 0.0015(17) -0.0230(17) 0.0025(16)
C31 0.082(3) 0.056(3) 0.115(4) 0.016(3) -0.059(3) 0.003(2)
C32 0.143(6) 0.077(4) 0.176(6) 0.050(4) -0.085(5) -0.010(4)
C33 0.040(2) 0.054(2) 0.0313(17) 0.0093(16) -0.0034(14) 0.0029(17)
C34 0.047(2) 0.084(3) 0.047(2) 0.010(2) 0.0005(18) 0.000(2)
C35 0.045(2) 0.097(3) 0.060(3) -0.009(2) -0.013(2) 0.001(2)
C36 0.0361(19) 0.049(2) 0.0425(19) -0.0013(16) -0.0162(15) 0.0030(16)

loop_
_atom_type_symbol
_atom_type_description
_atom_type_scat_dispersion_real
_atom_type_scat_dispersion_imag
_atom_type_scat_source
C C 0.0033 0.0016 'International Tables Vol C Tables 4.2.6.8 and 6.1.1.4'
H H 0.0000 0.0000 'International Tables Vol C Tables 4.2.6.8 and 6.1.1.4'
N N 0.0061 0.0033 'International Tables Vol C Tables 4.2.6.8 and 6.1.1.4'
O O 0.0106 0.0060 'International Tables Vol C Tables 4.2.6.8 and 6.1.1.4'
Mg Mg 0.0486 0.0363 'International Tables Vol C Tables 4.2.6.8 and 6.1.1.4'

loop_
_geom_angle_atom_site_label_1
_geom_angle_atom_site_label_2
_geom_angle_atom_site_label_3
_geom_angle
O1 Mg1 N2 105.13(9)
O1 Mg1 N1 104.64(9)
N2 Mg1 N1 93.76(9)
O1 Mg1 C30 109.89(13)
N2 Mg1 C30 120.22(12)
N1 Mg1 C30 120.87(13)
C1 N1 C6 119.5(2)
C1 N1 Mg1 120.25(17)
C6 N1 Mg1 120.23(17)
C3 N2 C18 118.5(2)
C3 N2 Mg1 120.20(18)
C18 N2 Mg1 121.35(17)
C36 O1 C33 109.3(2)
C36 O1 Mg1 127.95(19)
C33 O1 Mg1 122.58(18)
N1 C1 C2 123.9(2)
N1 C1 C4 120.9(3)
C2 C1 C4 115.3(3)
C3 C2 C1 130.1(3)
C3 C2 H2A 114.8(17)
C1 C2 H2A 114.1(17)
N2 C3 C2 123.8(2)
N2 C3 C5 120.7(3)
C2 C3 C5 115.4(3)
C1 C4 H4A 113(2)
C1 C4 H4B 111(2)
H4A C4 H4B 98(3)
C1 C4 H4C 115.4(18)
H4A C4 H4C 110(3)
H4B C4 H4C 108(3)
C3 C5 H5A 113.0(19)
C3 C5 H5B 113(2)
H5A C5 H5B 112(3)
C3 C5 H5C 111.9(19)
H5A C5 H5C 97(3)
H5B C5 H5C 109(3)
C11 C6 C7 120.0(3)
C11 C6 N1 118.5(2)
C7 C6 N1 121.3(3)
C8 C7 C6 118.7(3)
C8 C7 C12 119.1(3)
C6 C7 C12 122.2(3)
C9 C8 C7 121.7(3)
C9 C8 H8 121.4(19)
C7 C8 H8 117.0(19)
C8 C9 C10 119.7(3)
C8 C9 H9 119.2(19)
C10 C9 H9 121.0(19)
C9 C10 C11 121.1(3)
C9 C10 H10 120.0(19)
C11 C10 H10 118.8(19)
C10 C11 C6 118.8(3)
C10 C11 C15 119.8(3)
C6 C11 C15 121.3(3)
C7 C12 C13 110.6(3)
C7 C12 C14 112.2(3)
C13 C12 C14 110.3(3)
C7 C12 H12 108.1(19)
C13 C12 H12 109.4(19)
C14 C12 H12 106.0(19)
C12 C13 H13C 110(2)
C12 C13 H13B 110(2)
H13C C13 H13B 109(3)
C12 C13 H13A 112(2)
H13C C13 H13A 107(3)
H13B C13 H13A 109(3)
C12 C14 H14B 110(2)
C12 C14 H14A 109(2)
H14B C14 H14A 107(3)
C12 C14 H14C 112(2)
H14B C14 H14C 108(3)
H14A C14 H14C 111(3)
C16 C15 C11 111.1(3)
C16 C15 C17 109.8(3)
C11 C15 C17 112.7(3)
C16 C15 H15 111(2)
C11 C15 H15 105(2)
C17 C15 H15 107(2)
C15 C16 H16A 116(3)
C15 C16 H16B 108(2)
H16A C16 H16B 114(4)
C15 C16 H16C 106(2)
H16A C16 H16C 102(4)
H16B C16 H16C 110(3)
C15 C17 H17A 108(2)
C15 C17 H17B 112(3)
H17A C17 H17B 114(4)
C15 C17 H17C 111(2)
H17A C17 H17C 103(3)
H17B C17 H17C 108(4)
C23 C18 C19 120.3(3)
C23 C18 N2 118.4(2)
C19 C18 N2 121.1(3)
C20 C19 C18 118.4(3)
C20 C19 C24 119.0(3)
C18 C19 C24 122.6(3)
C21 C20 C19 121.4(3)
C21 C20 H20 120(2)
C19 C20 H20 119(2)
C20 C21 C22 120.0(3)
C20 C21 H21 120.6(19)
C22 C21 H21 119.4(19)
C21 C22 C23 120.9(3)
C21 C22 H22 120.3(19)
C23 C22 H22 118.8(19)
C22 C23 C18 118.8(3)
C22 C23 C27 120.2(3)
C18 C23 C27 121.0(2)
C19 C24 C25 109.9(3)
C19 C24 C26 112.5(3)
C25 C24 C26 110.2(3)
C19 C24 H24 107(2)
C25 C24 H24 111(2)
C26 C24 H24 105(2)
C24 C25 H24A 108(2)
C24 C25 H24B 111(3)
H24A C25 H24B 109(3)
C24 C25 H24C 110(3)
H24A C25 H24C 114(4)
H24B C25 H24C 106(4)
C24 C26 H26A 109(3)
C24 C26 H26B 109(2)
H26A C26 H26B 108(3)
C24 C26 H26C 109(2)
H26A C26 H26C 109(3)
H26B C26 H26C 113(3)
C23 C27 C28 111.9(3)
C23 C27 C29 113.2(3)
C28 C27 C29 110.0(3)
C23 C27 H27 106(2)
C28 C27 H27 107(2)
C29 C27 H27 108(2)
C27 C28 H28A 108(2)
C27 C28 H28B 111.8(19)
H28A C28 H28B 105(3)
C27 C28 H28C 110(2)
H28A C28 H28C 113(3)
H28B C28 H28C 109(3)
C27 C29 H29B 110(2)
C27 C29 H29A 108(2)
H29B C29 H29A 108(3)
C27 C29 H29C 110(2)
H29B C29 H29C 113(3)
H29A C29 H29C 108(3)
C31 C30 Mg1 111.0(3)
C31 C30 H30A 113(2)
Mg1 C30 H30A 109(2)
C31 C30 H30B 110(2)
Mg1 C30 H30B 103(2)
H30A C30 H30B 112(3)
C32 C31 C30 139.3(6)
C32 C31 H31 110.3
C30 C31 H31 110.3
C31 C32 H32A 120.0
C31 C32 H32B 120.0
H32A C32 H32B 120.0
O1 C33 C34 105.6(3)
O1 C33 H33B 106.0(18)
C34 C33 H33B 112.2(18)
O1 C33 H33A 106(2)
C34 C33 H33A 111(2)
H33B C33 H33A 116(3)
C33 C34 C35 103.9(3)
C33 C34 H34A 110(2)
C35 C34 H34A 115(2)
C33 C34 H34B 105(3)
C35 C34 H34B 108(3)
H34A C34 H34B 114(3)
C36 C35 C34 102.8(3)
C36 C35 H35A 104.3(19)
C34 C35 H35A 109.0(19)
C36 C35 H35B 107(2)
C34 C35 H35B 107(2)
H35A C35 H35B 125(3)
O1 C36 C35 105.1(3)
O1 C36 H36B 108(2)
C35 C36 H36B 117(2)
O1 C36 H36A 107.6(18)
C35 C36 H36A 109.6(19)
H36B C36 H36A 110(3)

loop_
_geom_bond_atom_site_label_1
_geom_bond_atom_site_label_2
_geom_bond_distance
Mg1 O1 2.034(2)
Mg1 N2 2.050(2)
Mg1 N1 2.052(2)
Mg1 C30 2.139(3)
N1 C1 1.326(3)
N1 C6 1.438(3)
N2 C3 1.333(3)
N2 C18 1.446(3)
O1 C36 1.458(4)
O1 C33 1.461(4)
C1 C2 1.411(4)
C1 C4 1.513(4)
C2 C3 1.408(4)
C2 H2A 0.96(3)
C3 C5 1.514(4)
C4 H4A 0.91(3)
C4 H4B 0.91(3)
C4 H4C 0.99(3)
C5 H5A 0.97(3)
C5 H5B 0.91(3)
C5 H5C 0.95(3)
C6 C11 1.406(4)
C6 C7 1.408(4)
C7 C8 1.393(4)
C7 C12 1.518(4)
C8 C9 1.368(5)
C8 H8 0.99(3)
C9 C10 1.380(5)
C9 H9 1.00(3)
C10 C11 1.396(4)
C10 H10 0.98(3)
C11 C15 1.524(5)
C12 C13 1.525(5)
C12 C14 1.533(5)
C12 H12 1.00(3)
C13 H13C 1.01(4)
C13 H13B 1.04(4)
C13 H13A 1.02(4)
C14 H14B 1.05(4)
C14 H14A 1.05(4)
C14 H14C 1.07(4)
C15 C16 1.513(6)
C15 C17 1.526(5)
C15 H15 0.96(3)
C16 H16A 0.95(4)
C16 H16B 0.98(4)
C16 H16C 1.01(4)
C17 H17A 1.05(5)
C17 H17B 0.94(4)
C17 H17C 1.07(4)
C18 C23 1.405(4)
C18 C19 1.407(4)
C19 C20 1.399(4)
C19 C24 1.513(4)
C20 C21 1.368(5)
C20 H20 0.97(3)
C21 C22 1.383(5)
C21 H21 0.98(3)
C22 C23 1.392(4)
C22 H22 0.94(3)
C23 C27 1.515(4)
C24 C25 1.536(6)
C24 C26 1.536(6)
C24 H24 0.98(4)
C25 H24A 1.04(4)
C25 H24B 0.96(5)
C25 H24C 0.99(4)
C26 H26A 0.97(4)
C26 H26B 1.04(4)
C26 H26C 1.01(4)
C27 C28 1.522(5)
C27 C29 1.530(5)
C27 H27 0.93(3)
C28 H28A 1.00(4)
C28 H28B 1.08(4)
C28 H28C 0.95(4)
C29 H29B 0.99(4)
C29 H29A 1.04(4)
C29 H29C 1.05(4)
C30 C31 1.421(5)
C30 H30A 0.95(3)
C30 H30B 0.90(4)
C31 C32 1.187(6)
C31 H31 0.9500
C32 H32A 0.9500
C32 H32B 0.9500
C33 C34 1.506(5)
C33 H33B 1.04(3)
C33 H33A 0.96(3)
C34 C35 1.520(6)
C34 H34A 0.98(4)
C34 H34B 0.94(4)
C35 C36 1.488(5)
C35 H35A 1.19(4)
C35 H35B 1.05(4)
C36 H36B 0.94(3)
C36 H36A 1.01(3)
